data_7023416
loop_
_publ_author_name
'Feng, Kai'
'Jiang, Xingxing'
'Kang, Lei'
'Yin, Wenlong'
'Hao, Wenyu'
'Lin, Zheshuai'
'Yao, Jiyong'
'Wu, Yicheng'
'Chen, Chuangtian'

_publ_section_title
;
 Ba6Sn6Se13: a new mixed valence selenostannate with NLO property.
;
_journal_issue 37
_journal_name_full 'Dalton transactions (Cambridge, England : 2003)'
_journal_page_first 13635
_journal_page_last 13641
_journal_paper_doi 10.1039/c3dt51317c
_journal_volume 42
_journal_year 2013
_chemical_formula_sum 'Ba6 Se13 Sn6'
_chemical_formula_weight 2562.66
_chemical_name_systematic
; 
 ? 
;
_space_group_IT_number 19
_symmetry_cell_setting orthorhombic
_symmetry_space_group_name_Hall 'P 2ac 2ab'
_symmetry_space_group_name_H-M 'P 21 21 21'
_atom_sites_solution_hydrogens none
_atom_sites_solution_primary direct
_atom_sites_solution_secondary difmap
_audit_creation_method SHELXL-97
_cell_angle_alpha 90.00
_cell_angle_beta 90.00
_cell_angle_gamma 90.00
_cell_formula_units_Z 4
_cell_length_a 9.2998(19)
_cell_length_b 12.384(3)
_cell_length_c 26.896(5)
_cell_measurement_reflns_used 13019
_cell_measurement_temperature 153(2)
_cell_measurement_theta_max 31.5022
_cell_measurement_theta_min 2.2356
_cell_volume 3097.6(11)
_computing_cell_refinement 'CrystalClear (Rigaku Inc., 2008)'
_computing_data_collection 'CrystalClear (Rigaku Inc., 2008)'
_computing_data_reduction 'CrystalClear (Rigaku Inc., 2008)'
_computing_molecular_graphics 'SHELXL-97 (Sheldrick, 2008)'
_computing_publication_material Diamond
_computing_structure_refinement 'SHELXL-97 (Sheldrick, 2008)'
_computing_structure_solution 'SHELXS-97 (Sheldrick, 2008)'
_diffrn_ambient_temperature 153(2)
_diffrn_detector_area_resol_mean 28.5714
_diffrn_measured_fraction_theta_full 0.998
_diffrn_measured_fraction_theta_max 0.998
_diffrn_measurement_device_type 'Rigaku AFC10 diffractometer'
_diffrn_measurement_method dtprofit.ref
_diffrn_radiation_monochromator 'Graphite Monochromator'
_diffrn_radiation_source 'Rotating Anode'
_diffrn_radiation_type MoK\a
_diffrn_radiation_wavelength 0.71073
_diffrn_reflns_av_R_equivalents 0.0575
_diffrn_reflns_av_sigmaI/netI 0.0673
_diffrn_reflns_limit_h_max 13
_diffrn_reflns_limit_h_min -13
_diffrn_reflns_limit_k_max 18
_diffrn_reflns_limit_k_min -18
_diffrn_reflns_limit_l_max 32
_diffrn_reflns_limit_l_min -39
_diffrn_reflns_number 31277
_diffrn_reflns_theta_full 31.49
_diffrn_reflns_theta_max 31.49
_diffrn_reflns_theta_min 2.24
_exptl_absorpt_coefficient_mu 27.502
_exptl_absorpt_correction_T_max 0.020
_exptl_absorpt_correction_T_min 0.005
_exptl_absorpt_correction_type numerical
_exptl_absorpt_process_details 'face indexed'
_exptl_crystal_colour black
_exptl_crystal_density_diffrn 5.495
_exptl_crystal_density_meas ?
_exptl_crystal_density_method 'not measured'
_exptl_crystal_description chip
_exptl_crystal_F_000 4312
_exptl_crystal_size_max 0.1950
_exptl_crystal_size_mid 0.1800
_exptl_crystal_size_min 0.1500
_refine_diff_density_max 3.736
_refine_diff_density_min -2.615
_refine_diff_density_rms 0.504
_refine_ls_abs_structure_details 'Flack H D (1983), Acta Cryst. A39, 876-881'
_refine_ls_abs_structure_Flack 0.476(16)
_refine_ls_extinction_coef 0.00033(2)
_refine_ls_extinction_expression Fc^*^=kFc[1+0.001xFc^2^\l^3^/sin(2\q)]^-1/4^
_refine_ls_extinction_method SHELXL
_refine_ls_goodness_of_fit_ref 0.948
_refine_ls_hydrogen_treatment none
_refine_ls_matrix_type full
_refine_ls_number_parameters 228
_refine_ls_number_reflns 10275
_refine_ls_number_restraints 0
_refine_ls_restrained_S_all 0.948
_refine_ls_R_factor_all 0.0545
_refine_ls_R_factor_gt 0.0487
_refine_ls_shift/su_max 0.001
_refine_ls_shift/su_mean 0.000
_refine_ls_structure_factor_coef Fsqd
_refine_ls_weighting_details 'calc w=1/[\s^2^(Fo^2^)+(0.0700P)^2^+0.0000P] where P=(Fo^2^+2Fc^2^)/3'
_refine_ls_weighting_scheme calc
_refine_ls_wR_factor_gt 0.1202
_refine_ls_wR_factor_ref 0.1245
_reflns_number_gt 9338
_reflns_number_total 10275
_reflns_threshold_expression >2sigma(I)
_cod_data_source_file c3dt51317c.cif
_cod_data_source_block p212121
_cod_depositor_comments
;
The following automatic conversions were performed:

'_exptl_crystal_density_meas' value 'not measured' was changed to '?'
- the value is perceived as not measured.

Automatic conversion script
Id: cif_fix_values 3008 2015-01-20 13:52:24Z robertas 
;
_cod_original_cell_volume 3097.8(11)
_cod_original_sg_symbol_H-M P212121
_cod_database_code 7023416

loop_
_symmetry_equiv_pos_as_xyz
'x, y, z'
'-x+1/2, -y, z+1/2'
'-x, y+1/2, -z+1/2'
'x+1/2, -y+1/2, -z'

loop_
_atom_site_label
_atom_site_type_symbol
_atom_site_fract_x
_atom_site_fract_y
_atom_site_fract_z
_atom_site_U_iso_or_equiv
_atom_site_adp_type
_atom_site_occupancy
_atom_site_symmetry_multiplicity
_atom_site_calc_flag
Ba1 Ba 0.49319(7) 0.90291(5) 0.20645(2) 0.00817(13) Uani 1 1 d
Ba2 Ba -0.00165(7) 0.91428(5) 0.20615(2) 0.00806(12) Uani 1 1 d
Ba3 Ba 0.50963(7) 1.41919(5) 0.12737(2) 0.00874(13) Uani 1 1 d
Ba4 Ba 0.99979(7) 1.40598(5) 0.12802(2) 0.00865(12) Uani 1 1 d
Ba5 Ba -0.00294(7) 0.93211(5) 0.03570(2) 0.00778(12) Uani 1 1 d
Ba6 Ba 0.49935(7) 0.92937(5) 0.03677(2) 0.00761(12) Uani 1 1 d
Sn1 Sn 0.75406(8) 0.66888(5) 0.21973(2) 0.00880(13) Uani 1 1 d
Sn2 Sn 0.74623(9) 1.15884(5) 0.13298(3) 0.00910(13) Uani 1 1 d
Sn3 Sn 0.25607(8) 0.66127(5) 0.08024(2) 0.00780(13) Uani 1 1 d
Sn4 Sn 0.22727(8) 0.67028(6) 0.21639(3) 0.01193(15) Uani 1 1 d
Sn5 Sn 0.27404(8) 1.17599(6) 0.13353(3) 0.01215(16) Uani 1 1 d
Sn6 Sn 0.75803(8) 1.27259(5) 0.00240(2) 0.00969(14) Uani 1 1 d
Se1 Se 0.98686(11) 0.68398(9) 0.28335(4) 0.0083(2) Uani 1 1 d
Se2 Se 0.74736(12) 0.96182(8) 0.28872(4) 0.00730(18) Uani 1 1 d
Se3 Se 0.24595(13) 0.95857(8) 0.28902(3) 0.00726(18) Uani 1 1 d
Se4 Se 0.51722(11) 1.18831(9) 0.06593(4) 0.0086(2) Uani 1 1 d
Se5 Se 0.74659(13) 0.94888(8) 0.12510(4) 0.00794(18) Uani 1 1 d
Se6 Se 0.24815(13) 0.96794(7) 0.12330(4) 0.00749(17) Uani 1 1 d
Se7 Se 0.49047(13) 0.69301(9) 0.12505(4) 0.0122(2) Uani 1 1 d
Se8 Se 0.46559(11) 1.17984(10) 0.21259(4) 0.0083(2) Uani 1 1 d
Se9 Se 0.24994(13) 0.46802(7) 0.04746(4) 0.00727(17) Uani 1 1 d
Se10 Se 0.95841(11) 1.18604(9) 0.06475(4) 0.0083(2) Uani 1 1 d
Se11 Se 1.02996(11) 0.68704(9) 0.13283(4) 0.0096(2) Uani 1 1 d
Se12 Se 0.75489(13) 1.46605(7) 0.04376(4) 0.00784(18) Uani 1 1 d
Se13 Se 0.24608(13) 0.75844(7) -0.00152(3) 0.00793(18) Uani 1 1 d

loop_
_atom_site_aniso_label
_atom_site_aniso_U_11
_atom_site_aniso_U_22
_atom_site_aniso_U_33
_atom_site_aniso_U_23
_atom_site_aniso_U_13
_atom_site_aniso_U_12
Ba1 0.0056(2) 0.0114(3) 0.0074(3) -0.0001(2) 0.0004(3) 0.0011(2)
Ba2 0.0059(3) 0.0100(3) 0.0082(3) -0.0007(2) 0.0000(3) -0.0003(2)
Ba3 0.0062(3) 0.0108(3) 0.0092(3) -0.0020(2) 0.0000(2) 0.0022(2)
Ba4 0.0063(2) 0.0103(3) 0.0094(3) -0.0014(2) 0.0011(3) -0.0005(2)
Ba5 0.0053(2) 0.0077(3) 0.0103(3) -0.0013(2) -0.0008(3) 0.0005(2)
Ba6 0.0055(2) 0.0078(2) 0.0095(3) -0.0010(2) 0.0001(2) 0.0005(2)
Sn1 0.0077(3) 0.0077(3) 0.0110(3) 0.0009(2) 0.0001(3) 0.0002(3)
Sn2 0.0078(3) 0.0087(3) 0.0108(3) -0.0013(2) 0.0005(3) 0.0001(3)
Sn3 0.0077(3) 0.0066(3) 0.0091(3) -0.0005(2) 0.0005(3) 0.0004(3)
Sn4 0.0142(4) 0.0071(3) 0.0145(4) -0.0008(3) -0.0024(3) -0.0006(3)
Sn5 0.0148(4) 0.0075(3) 0.0141(4) 0.0011(3) -0.0032(3) 0.0006(3)
Sn6 0.0113(3) 0.0075(3) 0.0102(3) -0.0008(2) -0.0016(3) 0.0009(3)
Se1 0.0082(4) 0.0058(4) 0.0108(5) 0.0001(4) -0.0008(4) 0.0002(4)
Se2 0.0057(4) 0.0074(4) 0.0089(5) -0.0004(3) -0.0001(5) -0.0011(4)
Se3 0.0061(4) 0.0081(4) 0.0076(5) 0.0007(3) -0.0007(5) 0.0000(4)
Se4 0.0080(4) 0.0066(4) 0.0112(5) -0.0002(4) -0.0001(4) -0.0008(4)
Se5 0.0058(4) 0.0096(4) 0.0084(5) 0.0017(3) -0.0005(5) 0.0003(4)
Se6 0.0065(4) 0.0070(4) 0.0090(5) -0.0011(3) -0.0004(5) -0.0006(5)
Se7 0.0125(5) 0.0072(4) 0.0168(6) -0.0025(4) -0.0045(5) 0.0007(4)
Se8 0.0074(4) 0.0078(5) 0.0097(5) -0.0008(4) -0.0002(4) 0.0008(4)
Se9 0.0074(4) 0.0057(4) 0.0088(4) -0.0005(3) -0.0005(5) 0.0003(5)
Se10 0.0072(4) 0.0069(4) 0.0108(5) -0.0001(4) 0.0001(4) 0.0007(3)
Se11 0.0087(5) 0.0074(5) 0.0126(5) -0.0028(4) 0.0036(4) -0.0009(4)
Se12 0.0078(4) 0.0061(4) 0.0097(4) 0.0010(3) -0.0002(5) 0.0010(5)
Se13 0.0080(4) 0.0060(4) 0.0098(4) -0.0010(3) -0.0010(4) 0.0001(4)

loop_
_atom_type_symbol
_atom_type_description
_atom_type_scat_dispersion_real
_atom_type_scat_dispersion_imag
_atom_type_scat_source
Se Se -0.0929 2.2259 'International Tables Vol C Tables 4.2.6.8 and 6.1.1.4'
Sn Sn -0.6537 1.4246 'International Tables Vol C Tables 4.2.6.8 and 6.1.1.4'
Ba Ba -0.3244 2.2819 'International Tables Vol C Tables 4.2.6.8 and 6.1.1.4'

loop_
_geom_angle_atom_site_label_1
_geom_angle_atom_site_label_2
_geom_angle_atom_site_label_3
_geom_angle
_geom_angle_site_symmetry_1
_geom_angle_site_symmetry_3
Se5 Ba1 Se3 157.76(4) . .
Se5 Ba1 Se6 90.10(3) . .
Se3 Ba1 Se6 85.59(3) . .
Se5 Ba1 Se2 83.94(3) . .
Se3 Ba1 Se2 90.09(3) . .
Se6 Ba1 Se2 153.11(3) . .
Se5 Ba1 Se7 72.97(3) . .
Se3 Ba1 Se7 126.40(3) . .
Se6 Ba1 Se7 75.19(3) . .
Se2 Ba1 Se7 127.08(3) . .
Se5 Ba1 Se8 84.97(3) . .
Se3 Ba1 Se8 72.85(3) . .
Se6 Ba1 Se8 74.77(3) . .
Se2 Ba1 Se8 78.59(3) . .
Se7 Ba1 Se8 142.39(3) . .
Se5 Ba1 Se8 118.05(3) . 3_645
Se3 Ba1 Se8 79.80(3) . 3_645
Se6 Ba1 Se8 133.15(3) . 3_645
Se2 Ba1 Se8 71.59(3) . 3_645
Se7 Ba1 Se8 78.47(4) . 3_645
Se8 Ba1 Se8 139.14(2) . 3_645
Se5 Ba1 Sn1 74.63(3) . .
Se3 Ba1 Sn1 123.12(3) . .
Se6 Ba1 Sn1 133.85(3) . .
Se2 Ba1 Sn1 69.52(3) . .
Se7 Ba1 Sn1 58.76(3) . .
Se8 Ba1 Sn1 143.47(3) . .
Se8 Ba1 Sn1 43.68(2) 3_645 .
Se5 Ba1 Sn4 130.38(3) . .
Se3 Ba1 Sn4 69.82(3) . .
Se6 Ba1 Sn4 77.48(3) . .
Se2 Ba1 Sn4 125.61(3) . .
Se7 Ba1 Sn4 57.42(3) . .
Se8 Ba1 Sn4 134.60(3) . .
Se8 Ba1 Sn4 55.68(2) 3_645 .
Sn1 Ba1 Sn4 80.26(3) . .
Se5 Ba1 Ba3 131.74(3) . 3_645
Se3 Ba1 Ba3 46.21(2) . 3_645
Se6 Ba1 Ba3 131.56(3) . 3_645
Se2 Ba1 Ba3 47.80(2) . 3_645
Se7 Ba1 Ba3 132.68(3) . 3_645
Se8 Ba1 Ba3 84.65(2) . 3_645
Se8 Ba1 Ba3 54.63(2) 3_645 3_645
Sn1 Ba1 Ba3 86.802(18) . 3_645
Sn4 Ba1 Ba3 87.717(19) . 3_645
Se5 Ba1 Ba6 46.39(2) . .
Se3 Ba1 Ba6 132.15(3) . .
Se6 Ba1 Ba6 46.67(2) . .
Se2 Ba1 Ba6 129.81(3) . .
Se7 Ba1 Ba6 54.01(2) . .
Se8 Ba1 Ba6 88.71(2) . .
Se8 Ba1 Ba6 131.94(3) 3_645 .
Sn1 Ba1 Ba6 98.075(19) . .
Sn4 Ba1 Ba6 97.605(19) . .
Ba3 Ba1 Ba6 173.30(2) 3_645 .
Se5 Ba1 Ba2 135.62(3) . .
Se3 Ba1 Ba2 44.92(2) . .
Se6 Ba1 Ba2 45.54(2) . .
Se2 Ba1 Ba2 134.93(3) . .
Se7 Ba1 Ba2 90.85(3) . .
Se8 Ba1 Ba2 83.98(2) . .
Se8 Ba1 Ba2 97.66(2) 3_645 .
Sn1 Ba1 Ba2 131.47(2) . .
Sn4 Ba1 Ba2 51.231(18) . .
Ba3 Ba1 Ba2 89.684(17) 3_645 .
Ba6 Ba1 Ba2 90.492(16) . .
Se5 Ba2 Se3 162.62(3) 1_455 .
Se5 Ba2 Se2 85.25(4) 1_455 1_455
Se3 Ba2 Se2 90.55(3) . 1_455
Se5 Ba2 Se6 91.60(3) 1_455 .
Se3 Ba2 Se6 85.99(3) . .
Se2 Ba2 Se6 157.98(3) 1_455 .
Se5 Ba2 Se1 87.39(3) 1_455 3_655
Se3 Ba2 Se1 75.24(3) . 3_655
Se2 Ba2 Se1 78.06(3) 1_455 3_655
Se6 Ba2 Se1 80.02(3) . 3_655
Se5 Ba2 Se11 77.53(3) 1_455 1_455
Se3 Ba2 Se11 117.99(3) . 1_455
Se2 Ba2 Se11 126.52(3) 1_455 1_455
Se6 Ba2 Se11 73.57(3) . 1_455
Se1 Ba2 Se11 148.98(3) 3_655 1_455
Se5 Ba2 Se1 118.86(3) 1_455 1_455
Se3 Ba2 Se1 75.79(3) . 1_455
Se2 Ba2 Se1 74.03(3) 1_455 1_455
Se6 Ba2 Se1 125.71(3) . 1_455
Se1 Ba2 Se1 139.14(2) 3_655 1_455
Se11 Ba2 Se1 71.31(3) 1_455 1_455
Se5 Ba2 Sn4 125.10(3) 1_455 .
Se3 Ba2 Sn4 71.33(3) . .
Se2 Ba2 Sn4 120.37(3) 1_455 .
Se6 Ba2 Sn4 79.00(3) . .
Se1 Ba2 Sn4 141.43(3) 3_655 .
Se11 Ba2 Sn4 47.80(3) 1_455 .
Se1 Ba2 Sn4 46.76(2) 1_455 .
Se5 Ba2 Sn1 74.82(3) 1_455 1_455
Se3 Ba2 Sn1 119.40(3) . 1_455
Se2 Ba2 Sn1 69.74(3) 1_455 1_455
Se6 Ba2 Sn1 130.34(3) . 1_455
Se1 Ba2 Sn1 144.11(3) 3_655 1_455
Se11 Ba2 Sn1 56.98(3) 1_455 1_455
Se1 Ba2 Sn1 44.06(2) 1_455 1_455
Sn4 Ba2 Sn1 71.65(2) . 1_455
Se5 Ba2 Ba4 132.93(3) 1_455 3_645
Se3 Ba2 Ba4 46.83(2) . 3_645
Se2 Ba2 Ba4 47.86(2) 1_455 3_645
Se6 Ba2 Ba4 132.82(3) . 3_645
Se1 Ba2 Ba4 86.48(2) 3_655 3_645
Se11 Ba2 Ba4 123.54(3) 1_455 3_645
Se1 Ba2 Ba4 52.66(2) 1_455 3_645
Sn4 Ba2 Ba4 84.536(19) . 3_645
Sn1 Ba2 Ba4 83.582(18) 1_455 3_645
Se5 Ba2 Ba5 46.93(2) 1_455 .
Se3 Ba2 Ba5 132.72(3) . .
Se2 Ba2 Ba5 131.82(3) 1_455 .
Se6 Ba2 Ba5 46.76(2) . .
Se1 Ba2 Ba5 92.08(2) 3_655 .
Se11 Ba2 Ba5 57.88(2) 1_455 .
Se1 Ba2 Ba5 128.78(3) 1_455 .
Sn4 Ba2 Ba5 96.597(19) . .
Sn1 Ba2 Ba5 97.611(18) 1_455 .
Ba4 Ba2 Ba5 178.560(19) 3_645 .
Se5 Ba2 Ba1 136.91(3) 1_455 .
Se3 Ba2 Ba1 45.26(2) . .
Se2 Ba2 Ba1 135.78(3) 1_455 .
Se6 Ba2 Ba1 45.65(2) . .
Se1 Ba2 Ba1 89.39(3) 3_655 .
Se11 Ba2 Ba1 83.73(2) 1_455 .
Se1 Ba2 Ba1 90.26(2) 1_455 .
Sn4 Ba2 Ba1 53.191(18) . .
Sn1 Ba2 Ba1 124.83(2) 1_455 .
Ba4 Ba2 Ba1 89.638(17) 3_645 .
Ba5 Ba2 Ba1 90.334(16) . .
Se3 Ba3 Se12 87.76(4) 3_655 .
Se3 Ba3 Se9 160.50(3) 3_655 1_565
Se12 Ba3 Se9 91.73(3) . 1_565
Se3 Ba3 Se4 117.60(3) 3_655 .
Se12 Ba3 Se4 78.10(3) . .
Se9 Ba3 Se4 81.26(3) 1_565 .
Se3 Ba3 Se2 90.53(3) 3_655 3_655
Se12 Ba3 Se2 160.57(3) . 3_655
Se9 Ba3 Se2 83.49(3) 1_565 3_655
Se4 Ba3 Se2 119.45(3) . 3_655
Se3 Ba3 Se7 84.21(3) 3_655 1_565
Se12 Ba3 Se7 81.15(3) . 1_565
Se9 Ba3 Se7 76.46(3) 1_565 1_565
Se4 Ba3 Se7 148.89(3) . 1_565
Se2 Ba3 Se7 79.42(3) 3_655 1_565
Se3 Ba3 Sn5 120.26(3) 3_655 .
Se12 Ba3 Sn5 125.91(3) . .
Se9 Ba3 Sn5 75.29(3) 1_565 .
Se4 Ba3 Sn5 48.35(3) . .
Se2 Ba3 Sn5 71.10(3) 3_655 .
Se7 Ba3 Sn5 140.95(3) 1_565 .
Se3 Ba3 Se8 76.83(3) 3_655 .
Se12 Ba3 Se8 129.53(3) . .
Se9 Ba3 Se8 117.53(3) 1_565 .
Se4 Ba3 Se8 68.03(3) . .
Se2 Ba3 Se8 68.56(3) 3_655 .
Se7 Ba3 Se8 142.25(3) 1_565 .
Sn5 Ba3 Se8 43.43(2) . .
Se3 Ba3 Sn2 72.65(3) 3_655 .
Se12 Ba3 Sn2 77.24(3) . .
Se9 Ba3 Sn2 126.20(3) 1_565 .
Se4 Ba3 Sn2 44.99(2) . .
Se2 Ba3 Sn2 120.60(3) 3_655 .
Se7 Ba3 Sn2 148.69(3) 1_565 .
Sn5 Ba3 Sn2 70.28(2) . .
Se8 Ba3 Sn2 52.31(2) . .
Se3 Ba3 Sn3 121.27(3) 3_655 1_565
Se12 Ba3 Sn3 93.45(3) . 1_565
Se9 Ba3 Sn3 39.28(2) 1_565 1_565
Se4 Ba3 Sn3 120.03(3) . 1_565
Se2 Ba3 Sn3 70.99(2) 3_655 1_565
Se7 Ba3 Sn3 38.62(2) 1_565 1_565
Sn5 Ba3 Sn3 105.77(3) . 1_565
Se8 Ba3 Sn3 135.61(3) . 1_565
Sn2 Ba3 Sn3 163.39(2) . 1_565
Se3 Ba3 Ba1 46.88(2) 3_655 3_655
Se12 Ba3 Ba1 134.61(3) . 3_655
Se9 Ba3 Ba1 131.05(3) 1_565 3_655
Se4 Ba3 Ba1 117.44(3) . 3_655
Se2 Ba3 Ba1 47.61(2) 3_655 3_655
Se7 Ba3 Ba1 93.61(3) 1_565 3_655
Sn5 Ba3 Ba1 85.168(19) . 3_655
Se8 Ba3 Ba1 49.94(2) . 3_655
Sn2 Ba3 Ba1 85.845(18) . 3_655
Sn3 Ba3 Ba1 110.196(19) 1_565 3_655
Se3 Ba3 Ba4 45.61(2) 3_655 .
Se12 Ba3 Ba4 46.27(2) . .
Se9 Ba3 Ba4 137.98(3) 1_565 .
Se4 Ba3 Ba4 87.11(2) . .
Se2 Ba3 Ba4 136.10(3) 3_655 .
Se7 Ba3 Ba4 95.07(3) 1_565 .
Sn5 Ba3 Ba4 123.93(2) . .
Se8 Ba3 Ba4 94.48(2) . .
Sn2 Ba3 Ba4 53.657(18) . .
Sn3 Ba3 Ba4 127.90(2) 1_565 .
Ba1 Ba3 Ba4 90.026(17) 3_655 .
Se10 Ba4 Se3 116.42(3) . 3_655
Se10 Ba4 Se9 86.21(3) . 1_665
Se3 Ba4 Se9 154.85(3) 3_655 1_665
Se10 Ba4 Se12 75.30(3) . .
Se3 Ba4 Se12 86.62(4) 3_655 .
Se9 Ba4 Se12 89.03(3) 1_665 .
Se10 Ba4 Se2 127.91(3) . 3_755
Se3 Ba4 Se2 89.61(3) 3_655 3_755
Se9 Ba4 Se2 83.92(3) 1_665 3_755
Se12 Ba4 Se2 154.91(3) . 3_755
Se10 Ba4 Se11 150.21(4) . 1_565
Se3 Ba4 Se11 80.32(3) 3_655 1_565
Se9 Ba4 Se11 74.54(3) 1_665 1_565
Se12 Ba4 Se11 81.73(3) . 1_565
Se2 Ba4 Se11 73.18(3) 3_755 1_565
Se10 Ba4 Se1 73.30(3) . 3_755
Se3 Ba4 Se1 74.13(3) 3_655 3_755
Se9 Ba4 Se1 125.94(3) 1_665 3_755
Se12 Ba4 Se1 130.07(3) . 3_755
Se2 Ba4 Se1 72.03(3) 3_755 3_755
Se11 Ba4 Se1 136.48(3) 1_565 3_755
Se10 Ba4 Sn5 58.18(3) . 1_655
Se3 Ba4 Sn5 126.12(3) 3_655 1_655
Se9 Ba4 Sn5 74.12(3) 1_665 1_655
Se12 Ba4 Sn5 130.91(3) . 1_655
Se2 Ba4 Sn5 69.93(3) 3_755 1_655
Se11 Ba4 Sn5 133.36(3) 1_565 1_655
Se1 Ba4 Sn5 52.40(2) 3_755 1_655
Se10 Ba4 Sn2 43.86(2) . .
Se3 Ba4 Sn2 72.96(3) 3_655 .
Se9 Ba4 Sn2 129.99(3) 1_665 .
Se12 Ba4 Sn2 77.35(3) . .
Se2 Ba4 Sn2 125.00(3) 3_755 .
Se11 Ba4 Sn2 146.75(3) 1_565 .
Se1 Ba4 Sn2 53.16(2) 3_755 .
Sn5 Ba4 Sn2 79.39(3) 1_655 .
Se10 Ba4 Ba2 123.08(3) . 3_655
Se3 Ba4 Ba2 46.67(2) 3_655 3_655
Se9 Ba4 Ba2 130.85(3) 1_665 3_655
Se12 Ba4 Ba2 133.19(3) . 3_655
Se2 Ba4 Ba2 47.01(2) 3_755 3_655
Se11 Ba4 Ba2 86.54(2) 1_565 3_655
Se1 Ba4 Ba2 50.41(2) 3_755 3_655
Sn5 Ba4 Ba2 88.614(19) 1_655 3_655
Sn2 Ba4 Ba2 89.202(18) . 3_655
Se10 Ba4 Ba3 84.80(2) . .
Se3 Ba4 Ba3 45.15(2) 3_655 .
Se9 Ba4 Ba3 134.42(3) 1_665 .
Se12 Ba4 Ba3 45.50(2) . .
Se2 Ba4 Ba3 134.66(3) 3_755 .
Se11 Ba4 Ba3 92.56(2) 1_565 .
Se1 Ba4 Ba3 93.65(2) 3_755 .
Sn5 Ba4 Ba3 133.87(2) 1_655 .
Sn2 Ba4 Ba3 54.476(19) . .
Ba2 Ba4 Ba3 90.393(17) 3_655 .
Se10 Ba4 Ba3 98.40(3) . 1_655
Se3 Ba4 Ba3 134.13(3) 3_655 1_655
Se9 Ba4 Ba3 43.83(2) 1_665 1_655
Se12 Ba4 Ba3 132.84(3) . 1_655
Se2 Ba4 Ba3 44.56(2) 3_755 1_655
Se11 Ba4 Ba3 83.43(2) 1_565 1_655
Se1 Ba4 Ba3 89.68(2) 3_755 1_655
Sn5 Ba4 Ba3 50.181(18) 1_655 1_655
Sn2 Ba4 Ba3 129.57(2) . 1_655
Ba2 Ba4 Ba3 89.942(17) 3_655 1_655
Ba3 Ba4 Ba3 175.95(2) . 1_655
Se10 Ba5 Se13 140.82(3) 1_455 .
Se10 Ba5 Se6 77.30(3) 1_455 .
Se13 Ba5 Se6 79.12(3) . .
Se10 Ba5 Se5 72.05(3) 1_455 1_455
Se13 Ba5 Se5 137.88(3) . 1_455
Se6 Ba5 Se5 88.37(3) . 1_455
Se10 Ba5 Se9 74.65(3) 1_455 4_465
Se13 Ba5 Se9 120.27(3) . 4_465
Se6 Ba5 Se9 151.27(3) . 4_465
Se5 Ba5 Se9 88.85(3) 1_455 4_465
Se10 Ba5 Se13 130.56(3) 1_455 4_465
Se13 Ba5 Se13 87.04(2) . 4_465
Se6 Ba5 Se13 138.73(3) . 4_465
Se5 Ba5 Se13 76.30(3) 1_455 4_465
Se9 Ba5 Se13 67.65(3) 4_465 4_465
Se10 Ba5 Se12 82.68(3) 1_455 4_475
Se13 Ba5 Se12 64.20(3) . 4_475
Se6 Ba5 Se12 84.42(3) . 4_475
Se5 Ba5 Se12 154.67(3) 1_455 4_475
Se9 Ba5 Se12 85.99(3) 4_465 4_475
Se13 Ba5 Se12 123.78(3) 4_465 4_475
Se10 Ba5 Sn3 113.76(3) 1_455 4_465
Se13 Ba5 Sn3 88.20(3) . 4_465
Se6 Ba5 Sn3 167.30(3) . 4_465
Se5 Ba5 Sn3 100.79(3) 1_455 4_465
Se9 Ba5 Sn3 39.12(2) 4_465 4_465
Se13 Ba5 Sn3 38.387(19) 4_465 4_465
Se12 Ba5 Sn3 90.70(3) 4_475 4_465
Se10 Ba5 Ba2 78.89(2) 1_455 .
Se13 Ba5 Ba2 105.58(2) . .
Se6 Ba5 Ba2 45.68(2) . .
Se5 Ba5 Ba2 44.66(2) 1_455 .
Se9 Ba5 Ba2 131.99(3) 4_465 .
Se13 Ba5 Ba2 103.62(2) 4_465 .
Se12 Ba5 Ba2 129.37(3) 4_475 .
Sn3 Ba5 Ba2 139.84(2) 4_465 .
Se10 Ba5 Ba6 83.99(2) 1_455 1_455
Se13 Ba5 Ba6 134.08(3) . 1_455
Se6 Ba5 Ba6 133.97(3) . 1_455
Se5 Ba5 Ba6 45.70(2) 1_455 1_455
Se9 Ba5 Ba6 48.56(2) 4_465 1_455
Se13 Ba5 Ba6 47.08(2) 4_465 1_455
Se12 Ba5 Ba6 134.54(3) 4_475 1_455
Sn3 Ba5 Ba6 56.216(17) 4_465 1_455
Ba2 Ba5 Ba6 89.771(17) . 1_455
Se10 Ba5 Ba6 96.65(3) 1_455 .
Se13 Ba5 Ba6 45.47(2) . .
Se6 Ba5 Ba6 45.49(2) . .
Se5 Ba5 Ba6 133.66(3) 1_455 .
Se9 Ba5 Ba6 132.47(3) 4_465 .
Se13 Ba5 Ba6 132.40(3) 4_465 .
Se12 Ba5 Ba6 46.50(2) 4_475 .
Sn3 Ba5 Ba6 124.16(2) 4_465 .
Ba2 Ba5 Ba6 89.476(16) . .
Ba6 Ba5 Ba6 178.90(2) 1_455 .
Se10 Ba5 Ba3 81.40(3) 1_455 4_475
Se13 Ba5 Ba3 87.46(2) . 4_475
Se6 Ba5 Ba3 125.48(3) . 4_475
Se5 Ba5 Ba3 130.84(3) 1_455 4_475
Se9 Ba5 Ba3 43.73(2) 4_465 4_475
Se13 Ba5 Ba3 92.05(2) 4_465 4_475
Se12 Ba5 Ba3 43.16(2) 4_475 4_475
Sn3 Ba5 Ba3 53.748(17) 4_465 4_475
Ba2 Ba5 Ba3 159.922(19) . 4_475
Ba6 Ba5 Ba3 91.902(16) 1_455 4_475
Ba6 Ba5 Ba3 89.080(16) . 4_475
Se4 Ba6 Se5 74.00(3) . .
Se4 Ba6 Se13 136.52(3) . .
Se5 Ba6 Se13 139.34(3) . .
Se4 Ba6 Se6 74.36(3) . .
Se5 Ba6 Se6 88.58(3) . .
Se13 Ba6 Se6 79.12(3) . .
Se4 Ba6 Se12 79.34(3) . 4_475
Se5 Ba6 Se12 153.31(3) . 4_475
Se13 Ba6 Se12 64.64(3) . 4_475
Se6 Ba6 Se12 85.50(3) . 4_475
Se4 Ba6 Se13 134.07(3) . 4_565
Se5 Ba6 Se13 77.40(3) . 4_565
Se13 Ba6 Se13 87.49(2) . 4_565
Se6 Ba6 Se13 139.96(3) . 4_565
Se12 Ba6 Se13 122.30(3) 4_475 4_565
Se4 Ba6 Se9 76.54(3) . 4_565
Se5 Ba6 Se9 88.60(3) . 4_565
Se13 Ba6 Se9 120.20(3) . 4_565
Se6 Ba6 Se9 150.40(3) . 4_565
Se12 Ba6 Se9 83.92(3) 4_475 4_565
Se13 Ba6 Se9 67.52(3) 4_565 4_565
Se4 Ba6 Se7 127.22(3) . .
Se5 Ba6 Se7 67.69(3) . .
Se13 Ba6 Se7 71.68(3) . .
Se6 Ba6 Se7 69.88(3) . .
Se12 Ba6 Se7 133.08(3) 4_475 .
Se13 Ba6 Se7 70.09(3) 4_565 .
Se9 Ba6 Se7 134.93(3) 4_565 .
Se4 Ba6 Ba1 80.41(2) . .
Se5 Ba6 Ba1 45.50(2) . .
Se13 Ba6 Ba1 104.72(2) . .
Se6 Ba6 Ba1 45.96(2) . .
Se12 Ba6 Ba1 130.92(3) 4_475 .
Se13 Ba6 Ba1 103.74(2) 4_565 .
Se9 Ba6 Ba1 133.00(3) 4_565 .
Se7 Ba6 Ba1 46.84(2) . .
Se4 Ba6 Ba5 86.80(2) . 1_655
Se5 Ba6 Ba5 46.40(2) . 1_655
Se13 Ba6 Ba5 135.23(3) . 1_655
Se6 Ba6 Ba5 134.78(3) . 1_655
Se12 Ba6 Ba5 131.49(3) 4_475 1_655
Se13 Ba6 Ba5 47.84(2) 4_565 1_655
Se9 Ba6 Ba5 47.59(2) 4_565 1_655
Se7 Ba6 Ba5 91.81(2) . 1_655
Ba1 Ba6 Ba5 91.104(17) . 1_655
Se4 Ba6 Ba5 92.56(3) . .
Se5 Ba6 Ba5 134.22(3) . .
Se13 Ba6 Ba5 45.21(2) . .
Se6 Ba6 Ba5 45.75(2) . .
Se12 Ba6 Ba5 47.47(2) 4_475 .
Se13 Ba6 Ba5 132.66(3) 4_565 .
Se9 Ba6 Ba5 131.38(3) 4_565 .
Se7 Ba6 Ba5 89.29(2) . .
Ba1 Ba6 Ba5 89.667(16) . .
Ba5 Ba6 Ba5 178.90(2) 1_655 .
Se3 Sn1 Se8 96.27(4) 3_645 3_645
Se3 Sn1 Se1 97.07(4) 3_645 .
Se8 Sn1 Se1 99.74(4) 3_645 .
Se3 Sn1 Ba1 138.75(4) 3_645 .
Se8 Sn1 Ba1 63.14(3) 3_645 .
Se1 Sn1 Ba1 120.45(3) . .
Se3 Sn1 Ba2 141.76(4) 3_645 1_655
Se8 Sn1 Ba2 117.94(3) 3_645 1_655
Se1 Sn1 Ba2 62.54(3) . 1_655
Ba1 Sn1 Ba2 76.30(2) . 1_655
Se5 Sn2 Se10 93.89(4) . .
Se5 Sn2 Se4 94.48(4) . .
Se10 Sn2 Se4 95.79(4) . .
Se5 Sn2 Ba4 141.76(4) . .
Se10 Sn2 Ba4 55.62(3) . .
Se4 Sn2 Ba4 109.68(3) . .
Se5 Sn2 Ba3 145.11(4) . .
Se10 Sn2 Ba3 106.31(3) . .
Se4 Sn2 Ba3 56.08(3) . .
Ba4 Sn2 Ba3 71.87(2) . .
Se13 Sn3 Se7 112.10(5) . .
Se13 Sn3 Se9 98.41(4) . .
Se7 Sn3 Se9 109.31(5) . .
Se13 Sn3 Se11 113.27(5) . 1_455
Se7 Sn3 Se11 115.30(5) . 1_455
Se9 Sn3 Se11 106.87(5) . 1_455
Se13 Sn3 Ba5 58.50(3) . 4_565
Se7 Sn3 Ba5 86.19(4) . 4_565
Se9 Sn3 Ba5 58.22(3) . 4_565
Se11 Sn3 Ba5 157.92(4) 1_455 4_565
Se13 Sn3 Ba3 131.00(4) . 1_545
Se7 Sn3 Ba3 57.20(3) . 1_545
Se9 Sn3 Ba3 54.72(3) . 1_545
Se11 Sn3 Ba3 113.67(4) 1_455 1_545
Ba5 Sn3 Ba3 72.68(2) 4_565 1_545
Se2 Sn4 Se1 99.35(4) 3_645 1_455
Se2 Sn4 Se11 95.01(4) 3_645 1_455
Se1 Sn4 Se11 89.38(4) 1_455 1_455
Se2 Sn4 Ba2 149.20(4) 3_645 .
Se1 Sn4 Ba2 63.38(3) 1_455 .
Se11 Sn4 Ba2 61.45(3) 1_455 .
Se2 Sn4 Ba1 133.62(4) 3_645 .
Se1 Sn4 Ba1 120.29(3) 1_455 .
Se11 Sn4 Ba1 107.56(3) 1_455 .
Ba2 Sn4 Ba1 75.58(2) . .
Se6 Sn5 Se8 99.06(4) . .
Se6 Sn5 Se4 93.31(4) . .
Se8 Sn5 Se4 88.79(4) . .
Se6 Sn5 Ba3 148.16(4) . .
Se8 Sn5 Ba3 69.07(3) . .
Se4 Sn5 Ba3 58.16(3) . .
Se6 Sn5 Ba4 132.17(4) . 1_455
Se8 Sn5 Ba4 116.42(4) . 1_455
Se4 Sn5 Ba4 117.10(3) . 1_455
Ba3 Sn5 Ba4 77.80(2) . 1_455
Se12 Sn6 Se10 96.03(4) . .
Se12 Sn6 Se4 93.86(4) . .
Se10 Sn6 Se4 91.32(4) . .
Se12 Sn6 Se4 96.76(4) . 4_575
Se10 Sn6 Se4 83.89(4) . 4_575
Se4 Sn6 Se4 168.75(3) . 4_575
Sn1 Se1 Sn4 102.54(4) . 1_655
Sn1 Se1 Ba2 90.97(3) . 3_645
Sn4 Se1 Ba2 87.83(3) 1_655 3_645
Sn1 Se1 Ba2 73.40(3) . 1_655
Sn4 Se1 Ba2 69.86(3) 1_655 1_655
Ba2 Se1 Ba2 148.52(4) 3_645 1_655
Sn1 Se1 Ba4 118.87(4) . 3_745
Sn4 Se1 Ba4 115.34(4) 1_655 3_745
Ba2 Se1 Ba4 134.05(4) 3_645 3_745
Ba2 Se1 Ba4 76.93(3) 1_655 3_745
Sn4 Se2 Ba2 94.48(4) 3_655 1_655
Sn4 Se2 Ba1 104.36(4) 3_655 .
Ba2 Se2 Ba1 90.91(3) 1_655 .
Sn4 Se2 Ba4 100.28(4) 3_655 3_745
Ba2 Se2 Ba4 85.13(4) 1_655 3_745
Ba1 Se2 Ba4 155.27(4) . 3_745
Sn4 Se2 Ba3 105.00(4) 3_655 3_645
Ba2 Se2 Ba3 160.52(4) 1_655 3_645
Ba1 Se2 Ba3 84.60(3) . 3_645
Ba4 Se2 Ba3 91.04(3) 3_745 3_645
Sn1 Se3 Ba3 102.29(4) 3_655 3_645
Sn1 Se3 Ba2 96.10(4) 3_655 .
Ba3 Se3 Ba2 161.60(4) 3_645 .
Sn1 Se3 Ba4 105.11(4) 3_655 3_645
Ba3 Se3 Ba4 89.24(3) 3_645 3_645
Ba2 Se3 Ba4 86.50(4) . 3_645
Sn1 Se3 Ba1 98.56(4) 3_655 .
Ba3 Se3 Ba1 86.92(4) 3_645 .
Ba2 Se3 Ba1 89.82(3) . .
Ba4 Se3 Ba1 156.30(4) 3_645 .
Sn2 Se4 Sn5 100.44(4) . .
Sn2 Se4 Sn6 81.11(4) . .
Sn5 Se4 Sn6 162.62(5) . .
Sn2 Se4 Sn6 176.68(5) . 4_475
Sn5 Se4 Sn6 76.81(4) . 4_475
Sn6 Se4 Sn6 100.95(4) . 4_475
Sn2 Se4 Ba3 78.92(3) . .
Sn5 Se4 Ba3 73.49(3) . .
Sn6 Se4 Ba3 89.98(3) . .
Sn6 Se4 Ba3 98.41(3) 4_475 .
Sn2 Se4 Ba6 93.69(3) . .
Sn5 Se4 Ba6 93.35(3) . .
Sn6 Se4 Ba6 103.86(4) . .
Sn6 Se4 Ba6 88.37(3) 4_475 .
Ba3 Se4 Ba6 163.21(4) . .
Sn2 Se5 Ba2 94.50(4) . 1_655
Sn2 Se5 Ba1 96.80(4) . .
Ba2 Se5 Ba1 92.74(3) 1_655 .
Sn2 Se5 Ba6 97.47(4) . .
Ba2 Se5 Ba6 167.82(4) 1_655 .
Ba1 Se5 Ba6 88.11(4) . .
Sn2 Se5 Ba5 96.94(4) . 1_655
Ba2 Se5 Ba5 88.41(4) 1_655 1_655
Ba1 Se5 Ba5 166.08(4) . 1_655
Ba6 Se5 Ba5 87.90(3) . 1_655
Sn5 Se6 Ba2 101.18(4) . .
Sn5 Se6 Ba1 96.10(4) . .
Ba2 Se6 Ba1 88.80(3) . .
Sn5 Se6 Ba6 98.68(4) . .
Ba2 Se6 Ba6 160.06(4) . .
Ba1 Se6 Ba6 87.37(4) . .
Sn5 Se6 Ba5 105.68(4) . .
Ba2 Se6 Ba5 87.56(4) . .
Ba1 Se6 Ba5 158.21(4) . .
Ba6 Se6 Ba5 88.77(3) . .
Sn3 Se7 Ba3 84.18(4) . 1_545
Sn3 Se7 Ba1 115.69(4) . .
Ba3 Se7 Ba1 138.72(4) 1_545 .
Sn3 Se7 Ba6 80.73(3) . .
Ba3 Se7 Ba6 141.78(4) 1_545 .
Ba1 Se7 Ba6 79.15(3) . .
Sn1 Se8 Sn5 91.70(4) 3_655 .
Sn1 Se8 Ba1 92.18(4) 3_655 .
Sn5 Se8 Ba1 89.66(4) . .
Sn1 Se8 Ba1 73.17(3) 3_655 3_655
Sn5 Se8 Ba1 123.69(4) . 3_655
Ba1 Se8 Ba1 143.04(4) . 3_655
Sn1 Se8 Ba3 121.61(4) 3_655 .
Sn5 Se8 Ba3 67.50(3) . .
Ba1 Se8 Ba3 138.25(4) . .
Ba1 Se8 Ba3 75.43(3) 3_655 .
Sn3 Se9 Ba4 90.42(4) . 1_445
Sn3 Se9 Ba3 86.00(4) . 1_545
Ba4 Se9 Ba3 92.64(3) 1_445 1_545
Sn3 Se9 Ba5 82.67(3) . 4_565
Ba4 Se9 Ba5 172.40(4) 1_445 4_565
Ba3 Se9 Ba5 90.03(4) 1_545 4_565
Sn3 Se9 Ba6 84.12(3) . 4_465
Ba4 Se9 Ba6 92.33(4) 1_445 4_465
Ba3 Se9 Ba6 168.97(4) 1_545 4_465
Ba5 Se9 Ba6 83.86(3) 4_565 4_465
Sn2 Se10 Sn6 88.15(4) . .
Sn2 Se10 Ba4 80.53(3) . .
Sn6 Se10 Ba4 94.24(4) . .
Sn2 Se10 Ba5 97.03(4) . 1_655
Sn6 Se10 Ba5 107.88(4) . 1_655
Ba4 Se10 Ba5 157.70(4) . 1_655
Sn3 Se11 Sn4 84.24(4) 1_655 1_655
Sn3 Se11 Ba2 119.26(4) 1_655 1_655
Sn4 Se11 Ba2 70.74(3) 1_655 1_655
Sn3 Se11 Ba4 85.48(4) 1_655 1_545
Sn4 Se11 Ba4 90.47(4) 1_655 1_545
Ba2 Se11 Ba4 145.80(4) 1_655 1_545
Sn6 Se12 Ba3 97.87(4) . .
Sn6 Se12 Ba4 94.43(4) . .
Ba3 Se12 Ba4 88.22(3) . .
Sn6 Se12 Ba6 94.01(4) . 4_575
Ba3 Se12 Ba6 167.82(4) . 4_575
Ba4 Se12 Ba6 93.56(4) . 4_575
Sn6 Se12 Ba5 94.49(4) . 4_575
Ba3 Se12 Ba5 90.35(4) . 4_575
Ba4 Se12 Ba5 171.08(4) . 4_575
Ba6 Se12 Ba5 86.03(3) 4_575 4_575
Sn3 Se13 Ba5 94.15(4) . .
Sn3 Se13 Ba6 90.44(4) . .
Ba5 Se13 Ba6 89.33(3) . .
Sn3 Se13 Ba6 86.64(3) . 4_465
Ba5 Se13 Ba6 93.24(4) . 4_465
Ba6 Se13 Ba6 176.23(4) . 4_465
Sn3 Se13 Ba5 83.12(3) . 4_565
Ba5 Se13 Ba5 176.87(3) . 4_565
Ba6 Se13 Ba5 92.22(4) . 4_565
Ba6 Se13 Ba5 85.08(3) 4_465 4_565

loop_
_geom_bond_atom_site_label_1
_geom_bond_atom_site_label_2
_geom_bond_distance
_geom_bond_site_symmetry_2
Ba1 Se5 3.2657(13) .
Ba1 Se3 3.2702(13) .
Ba1 Se6 3.2931(13) .
Ba1 Se2 3.3190(13) .
Ba1 Se7 3.3988(14) .
Ba1 Se8 3.4432(16) .
Ba1 Se8 3.5383(14) 3_645
Ba1 Sn1 3.7965(11) .
Ba1 Sn4 3.8062(11) .
Ba1 Ba3 4.4741(13) 3_645
Ba1 Ba6 4.5759(13) .
Ba1 Ba2 4.6041(12) .
Ba2 Se5 3.2276(14) 1_455
Ba2 Se3 3.2513(13) .
Ba2 Se2 3.2753(13) 1_455
Ba2 Se6 3.2871(13) .
Ba2 Se1 3.3548(15) 3_655
Ba2 Se11 3.4489(14) 1_455
Ba2 Se1 3.5294(14) 1_455
Ba2 Sn4 3.7066(11) .
Ba2 Sn1 3.8119(11) 1_455
Ba2 Ba4 4.4613(13) 3_645
Ba2 Ba5 4.5901(13) .
Ba3 Se3 3.2343(14) 3_655
Ba3 Se12 3.2552(14) .
Ba3 Se9 3.2891(14) 1_565
Ba3 Se4 3.3032(13) .
Ba3 Se2 3.3291(13) 3_655
Ba3 Se7 3.3964(15) 1_565
Ba3 Sn5 3.7282(12) .
Ba3 Se8 3.7693(14) .
Ba3 Sn2 3.9063(11) .
Ba3 Sn3 4.0195(11) 1_565
Ba3 Ba1 4.4742(13) 3_655
Ba3 Ba4 4.5613(12) .
Ba4 Se10 3.2346(14) .
Ba4 Se3 3.2597(13) 3_655
Ba4 Se9 3.2706(14) 1_665
Ba4 Se12 3.2979(14) .
Ba4 Se2 3.3200(14) 3_755
Ba4 Se11 3.4945(15) 1_565
Ba4 Se1 3.6412(14) 3_755
Ba4 Sn5 3.8262(11) 1_655
Ba4 Sn2 3.8661(11) .
Ba4 Ba2 4.4614(13) 3_655
Ba4 Ba3 4.7443(13) 1_655
Ba5 Se10 3.2604(15) 1_455
Ba5 Se13 3.3152(13) .
Ba5 Se6 3.3468(14) .
Ba5 Se5 3.3544(14) 1_455
Ba5 Se9 3.4371(13) 4_465
Ba5 Se13 3.4441(13) 4_465
Ba5 Se12 3.4508(14) 4_475
Ba5 Sn3 4.0104(11) 4_465
Ba5 Ba6 4.6288(12) 1_455
Ba5 Ba6 4.6714(12) .
Ba5 Ba3 4.7583(12) 4_475
Ba6 Se4 3.3055(14) .
Ba6 Se5 3.3150(14) .
Ba6 Se13 3.3301(13) .
Ba6 Se6 3.3319(14) .
Ba6 Se12 3.3967(13) 4_475
Ba6 Se13 3.4020(13) 4_565
Ba6 Se9 3.4898(13) 4_565
Ba6 Se7 3.7701(14) .
Ba6 Ba5 4.6288(12) 1_655
Sn1 Se3 2.6151(12) 3_645
Sn1 Se8 2.7395(14) 3_645
Sn1 Se1 2.7659(14) .
Sn1 Ba2 3.8119(11) 1_655
Sn2 Se5 2.6089(13) .
Sn2 Se10 2.7157(14) .
Sn2 Se4 2.8144(14) .
Sn3 Se13 2.5084(12) .
Sn3 Se7 2.5218(14) .
Sn3 Se9 2.5511(12) .
Sn3 Se11 2.5544(13) 1_455
Sn3 Ba5 4.0104(11) 4_565
Sn3 Ba3 4.0195(11) 1_545
Sn4 Se2 2.5961(13) 3_645
Sn4 Se1 2.8759(14) 1_455
Sn4 Se11 2.9086(15) 1_455
Sn5 Se6 2.6024(13) .
Sn5 Se8 2.7744(13) .
Sn5 Se4 2.9058(14) .
Sn5 Ba4 3.8262(11) 1_455
Sn6 Se12 2.6417(12) .
Sn6 Se10 2.7265(13) .
Sn6 Se4 3.0041(14) .
Sn6 Se4 3.0697(14) 4_575
Se1 Sn4 2.8759(14) 1_655
Se1 Ba2 3.3549(15) 3_645
Se1 Ba2 3.5294(14) 1_655
Se1 Ba4 3.6411(14) 3_745
Se2 Sn4 2.5962(13) 3_655
Se2 Ba2 3.2752(13) 1_655
Se2 Ba4 3.3199(14) 3_745
Se2 Ba3 3.3292(13) 3_645
Se3 Sn1 2.6151(12) 3_655
Se3 Ba3 3.2343(14) 3_645
Se3 Ba4 3.2596(13) 3_645
Se4 Sn6 3.0697(14) 4_475
Se5 Ba2 3.2276(14) 1_655
Se5 Ba5 3.3543(14) 1_655
Se7 Ba3 3.3964(15) 1_545
Se8 Sn1 2.7395(14) 3_655
Se8 Ba1 3.5383(14) 3_655
Se9 Ba4 3.2707(14) 1_445
Se9 Ba3 3.2891(14) 1_545
Se9 Ba5 3.4371(13) 4_565
Se9 Ba6 3.4898(13) 4_465
Se10 Ba5 3.2604(15) 1_655
Se11 Sn3 2.5543(13) 1_655
Se11 Sn4 2.9086(14) 1_655
Se11 Ba2 3.4489(14) 1_655
Se11 Ba4 3.4945(15) 1_545
Se12 Ba6 3.3968(14) 4_575
Se12 Ba5 3.4508(14) 4_575
Se13 Ba6 3.4020(13) 4_465
Se13 Ba5 3.4441(13) 4_565
